data_7106153
loop_
_publ_author_name
'Holger Braunschweig'
'Maria Friedrich'
'Thomas Kupfer'
'Krzysztof Radacki'

_publ_section_title
;
 Heteroleptic [1]Zirconametalloarenophanes: Potential Precursors to
 Metal-enriched Metallopolymers
;
_journal_name_full Chem.Commun.
_journal_page_first 3998
_journal_paper_doi 10.1039/c1cc10207a
_journal_volume 47
_journal_year 2011
_chemical_formula_moiety 'C29 H35 Mn Zr'
_chemical_formula_sum 'C29 H35 Mn Zr'
_chemical_formula_weight 529.73
_chemical_name_common
;
?
;
_chemical_name_systematic
;
?
;
_space_group_IT_number 15
_symmetry_cell_setting monoclinic
_symmetry_space_group_name_Hall '-C 2yc'
_symmetry_space_group_name_H-M 'C 1 2/c 1'
_atom_sites_solution_hydrogens geom
_atom_sites_solution_primary direct
_atom_sites_solution_secondary difmap
_audit_creation_method SHELXL-97
_cell_angle_alpha 90.00
_cell_angle_beta 97.165(11)
_cell_angle_gamma 90.00
_cell_formula_units_Z 4
_cell_length_a 16.367(7)
_cell_length_b 19.183(8)
_cell_length_c 7.386(3)
_cell_measurement_reflns_used 3158
_cell_measurement_temperature 100(2)
_cell_measurement_theta_max 25.79
_cell_measurement_theta_min 3.09
_cell_volume 2300.9(17)
_computing_cell_refinement 'Saint+ ver. 7.53A (Bruker AXS)'
_computing_data_collection 'APEX2 ver. 2008.3 (Bruker AXS)'
_computing_data_reduction 'Saint+ ver. 7.53A (Bruker AXS)'
_computing_molecular_graphics 'XP ver. 5.1 (Bruker AXS, 1998)'
_computing_publication_material 'SHELXL-97 (Sheldrick, 2008)'
_computing_structure_refinement 'SHELXL-97 (Sheldrick, 2008)'
_computing_structure_solution 'SHELXS-97 (Sheldrick, 2008)'
_diffrn_ambient_temperature 100(2)
_diffrn_measured_fraction_theta_full 0.993
_diffrn_measured_fraction_theta_max 0.977
_diffrn_measurement_device_type 'Bruker APEX-II CCD'
_diffrn_measurement_method '\f and \w scans'
_diffrn_radiation_monochromator 'multi-layer mirror'
_diffrn_radiation_source 'rotating anode'
_diffrn_radiation_type MoK\a
_diffrn_radiation_wavelength 0.71073
_diffrn_reflns_av_R_equivalents 0.0444
_diffrn_reflns_av_sigmaI/netI 0.0574
_diffrn_reflns_limit_h_max 20
_diffrn_reflns_limit_h_min -12
_diffrn_reflns_limit_k_max 23
_diffrn_reflns_limit_k_min -18
_diffrn_reflns_limit_l_max 8
_diffrn_reflns_limit_l_min -8
_diffrn_reflns_number 5075
_diffrn_reflns_theta_full 25.50
_diffrn_reflns_theta_max 25.91
_diffrn_reflns_theta_min 1.64
_exptl_absorpt_coefficient_mu 1.016
_exptl_absorpt_correction_T_max 0.9605
_exptl_absorpt_correction_T_min 0.7175
_exptl_absorpt_correction_type multi-scan
_exptl_absorpt_process_details 'Sadabs 2008/1 (Brucker 2008)'
_exptl_crystal_colour red
_exptl_crystal_density_diffrn 1.529
_exptl_crystal_density_method 'not measured'
_exptl_crystal_description needle
_exptl_crystal_F_000 1096
_exptl_crystal_size_max 0.35
_exptl_crystal_size_mid 0.04
_exptl_crystal_size_min 0.04
_refine_diff_density_max 1.790
_refine_diff_density_min -2.372
_refine_diff_density_rms 0.173
_refine_ls_extinction_method none
_refine_ls_goodness_of_fit_ref 1.071
_refine_ls_hydrogen_treatment constr
_refine_ls_matrix_type full
_refine_ls_number_parameters 173
_refine_ls_number_reflns 2201
_refine_ls_number_restraints 171
_refine_ls_restrained_S_all 1.107
_refine_ls_R_factor_all 0.0640
_refine_ls_R_factor_gt 0.0599
_refine_ls_shift/su_max 0.000
_refine_ls_shift/su_mean 0.000
_refine_ls_structure_factor_coef Fsqd
_refine_ls_weighting_details 'calc w=1/[\s^2^(Fo^2^)+(0.1048P)^2^+11.5254P] where P=(Fo^2^+2Fc^2^)/3'
_refine_ls_weighting_scheme calc
_refine_ls_wR_factor_gt 0.1609
_refine_ls_wR_factor_ref 0.1643
_reflns_number_gt 2008
_reflns_number_total 2201
_reflns_threshold_expression >2sigma(I)
_cod_data_source_file c1cc10207a.txt
_cod_data_source_block cu112
_cod_depositor_comments
;
The following automatic conversions were performed:

'_symmetry_cell_setting' value 'Monoclinic' changed to 'monoclinic'
according to the built-in table from CIF Core dictionary named
'cif_core.dic' version 2.4.1 from 2010-06-29.

Automatic conversion script
Id: cif_fix_values 1646 2011-03-28 12:23:43Z adriana 
;
_cod_original_cell_volume 2300.9(18)
_cod_original_sg_symbol_H-M C2/c
_cod_database_code 7106153

loop_
_symmetry_equiv_pos_as_xyz
'x, y, z'
'-x, y, -z+1/2'
'x+1/2, y+1/2, z'
'-x+1/2, y+1/2, -z+1/2'
'-x, -y, -z'
'x, -y, z-1/2'
'-x+1/2, -y+1/2, -z'
'x+1/2, -y+1/2, z-1/2'

loop_
_atom_site_label
_atom_site_type_symbol
_atom_site_fract_x
_atom_site_fract_y
_atom_site_fract_z
_atom_site_U_iso_or_equiv
_atom_site_adp_type
_atom_site_occupancy
_atom_site_symmetry_multiplicity
_atom_site_calc_flag
_atom_site_refinement_flags
_atom_site_disorder_assembly
_atom_site_disorder_group
Zr1 Zr 1.0000 0.17675(3) 0.2500 0.0115(2) Uani 1 2 d SU . .
Mn1 Mn 1.0000 0.33654(5) 0.2500 0.0166(3) Uani 1 2 d SDU . .
C1 C 1.0575(2) 0.26624(17) 0.0897(4) 0.0168(9) Uani 0.50 1 d PDU A 1
C2 C 1.1161(3) 0.3137(3) 0.1778(8) 0.0164(10) Uani 0.50 1 d PDU A 1
H2 H 1.1628 0.3013 0.2612 0.020 Uiso 0.50 1 calc PR A 1
C3 C 1.0940(4) 0.3819(3) 0.1220(9) 0.0199(18) Uani 0.50 1 d PDU A 1
H3 H 1.1232 0.4231 0.1609 0.024 Uiso 0.50 1 calc PR A 1
C4 C 1.0214(5) 0.3787(4) -0.0015(7) 0.021(2) Uani 0.50 1 d PDU A 1
H4 H 0.9921 0.4170 -0.0595 0.025 Uiso 0.50 1 calc PR A 1
C5 C 1.0003(4) 0.3079(4) -0.0224(5) 0.0175(9) Uani 0.50 1 d PDU A 1
H5 H 0.9544 0.2905 -0.1005 0.021 Uiso 0.50 1 calc PR A 1
C11 C 1.0575(2) 0.26624(17) 0.0897(4) 0.0168(9) Uani 0.50 1 d PDU A 2
C12 C 1.1174(2) 0.3041(3) 0.2044(7) 0.0164(10) Uani 0.50 1 d PDU A 2
H12 H 1.1594 0.2796 0.2789 0.020 Uiso 0.50 1 calc PR A 2
C13 C 1.1159(3) 0.3770(3) 0.2101(9) 0.0197(18) Uani 0.50 1 d PDU A 2
H13 H 1.1573 0.4011 0.2872 0.024 Uiso 0.50 1 calc PR A 2
C14 C 1.0548(4) 0.4146(3) 0.1049(9) 0.0253(19) Uani 0.50 1 d PDU A 2
H14 H 1.0534 0.4640 0.1124 0.030 Uiso 0.50 1 calc PR A 2
C15 C 0.9952(5) 0.3787(4) -0.0124(6) 0.022(2) Uani 0.50 1 d PDU A 2
H15 H 0.9535 0.4039 -0.0861 0.026 Uiso 0.50 1 calc PR A 2
C16 C 0.9970(4) 0.3054(4) -0.0212(5) 0.0175(9) Uani 0.50 1 d PDU A 2
H16 H 0.9569 0.2817 -0.1030 0.021 Uiso 0.50 1 calc PR A 2
C21 C 0.8511(3) 0.1218(2) 0.1733(5) 0.0146(9) Uani 1 1 d . . .
C22 C 0.9110(3) 0.0697(2) 0.1545(6) 0.0157(9) Uani 1 1 d . A .
H22 H 0.9200 0.0291 0.2277 0.019 Uiso 1 1 calc R . .
C23 C 0.9551(3) 0.0884(2) 0.0086(6) 0.0180(9) Uani 1 1 d . A .
H23 H 0.9984 0.0623 -0.0330 0.022 Uiso 1 1 calc R . .
C24 C 0.9237(3) 0.1522(3) -0.0644(6) 0.0176(9) Uani 1 1 d . A .
H24 H 0.9419 0.1768 -0.1636 0.021 Uiso 1 1 calc R . .
C25 C 0.8604(3) 0.1728(2) 0.0370(6) 0.0172(10) Uani 1 1 d . A .
H25 H 0.8288 0.2142 0.0175 0.021 Uiso 1 1 calc R . .
C26 C 0.7825(3) 0.1157(2) 0.2961(5) 0.0154(9) Uani 1 1 d . A .
C27 C 0.7389(3) 0.0451(3) 0.2567(7) 0.0252(11) Uani 1 1 d . . .
H27A H 0.7178 0.0422 0.1268 0.038 Uiso 1 1 calc R A .
H27B H 0.6931 0.0411 0.3297 0.038 Uiso 1 1 calc R . .
H27C H 0.7782 0.0071 0.2885 0.038 Uiso 1 1 calc R . .
C28 C 0.8173(3) 0.1188(3) 0.5000(6) 0.0209(10) Uani 1 1 d . . .
H28A H 0.8549 0.0795 0.5295 0.031 Uiso 1 1 calc R A .
H28B H 0.7719 0.1161 0.5746 0.031 Uiso 1 1 calc R . .
H28C H 0.8472 0.1627 0.5253 0.031 Uiso 1 1 calc R . .
C29 C 0.7185(3) 0.1741(3) 0.2564(7) 0.0242(11) Uani 1 1 d . . .
H29A H 0.7439 0.2191 0.2930 0.036 Uiso 1 1 calc R A .
H29B H 0.6721 0.1656 0.3255 0.036 Uiso 1 1 calc R . .
H29C H 0.6987 0.1750 0.1257 0.036 Uiso 1 1 calc R . .

loop_
_atom_site_aniso_label
_atom_site_aniso_U_11
_atom_site_aniso_U_22
_atom_site_aniso_U_33
_atom_site_aniso_U_23
_atom_site_aniso_U_13
_atom_site_aniso_U_12
Zr1 0.0068(4) 0.0175(4) 0.0092(4) 0.000 -0.0036(2) 0.000
Mn1 0.0157(6) 0.0177(5) 0.0167(6) 0.000 0.0025(4) 0.000
C1 0.010(2) 0.024(2) 0.016(2) -0.0010(16) 0.0015(16) 0.0013(16)
C2 0.016(2) 0.024(2) 0.011(2) 0.0049(19) 0.0058(16) -0.0042(19)
C3 0.020(4) 0.024(3) 0.018(5) 0.003(4) 0.008(3) 0.001(3)
C4 0.017(5) 0.025(3) 0.020(5) 0.004(4) 0.007(3) -0.002(4)
C5 0.013(2) 0.024(2) 0.016(2) 0.0031(17) 0.0038(15) 0.0007(17)
C11 0.010(2) 0.024(2) 0.016(2) -0.0010(16) 0.0015(16) 0.0013(16)
C12 0.016(2) 0.024(2) 0.011(2) 0.0049(19) 0.0058(16) -0.0042(19)
C13 0.020(4) 0.027(3) 0.014(4) 0.000(3) 0.011(3) -0.007(3)
C14 0.024(5) 0.027(4) 0.026(5) 0.004(4) 0.008(4) -0.004(3)
C15 0.012(5) 0.025(3) 0.029(5) 0.005(4) 0.003(3) 0.004(4)
C16 0.013(2) 0.024(2) 0.016(2) 0.0031(17) 0.0038(15) 0.0007(17)
C21 0.006(2) 0.027(2) 0.0097(19) -0.0017(17) -0.0041(15) -0.0003(18)
C22 0.008(2) 0.018(2) 0.019(2) -0.0034(17) -0.0059(16) -0.0032(17)
C23 0.012(2) 0.024(2) 0.017(2) -0.0073(18) -0.0017(16) -0.0018(18)
C24 0.014(2) 0.028(2) 0.010(2) -0.0018(17) -0.0045(16) -0.0051(19)
C25 0.012(2) 0.026(2) 0.013(2) -0.0004(17) -0.0025(17) -0.0010(18)
C26 0.009(2) 0.027(2) 0.010(2) -0.0004(17) -0.0007(15) -0.0012(18)
C27 0.018(2) 0.034(3) 0.023(2) -0.004(2) 0.0037(19) -0.010(2)
C28 0.013(2) 0.037(3) 0.012(2) 0.0033(18) -0.0003(16) 0.000(2)
C29 0.013(2) 0.036(3) 0.024(3) 0.008(2) 0.0033(19) 0.006(2)

loop_
_atom_type_symbol
_atom_type_description
_atom_type_scat_dispersion_real
_atom_type_scat_dispersion_imag
_atom_type_scat_source
C C 0.0033 0.0016 'International Tables Vol C Tables 4.2.6.8 and 6.1.1.4'
H H 0.0000 0.0000 'International Tables Vol C Tables 4.2.6.8 and 6.1.1.4'
Mn Mn 0.3368 0.7283 'International Tables Vol C Tables 4.2.6.8 and 6.1.1.4'
Zr Zr -2.9673 0.5597 'International Tables Vol C Tables 4.2.6.8 and 6.1.1.4'

loop_
_geom_angle_atom_site_label_1
_geom_angle_atom_site_label_2
_geom_angle_atom_site_label_3
_geom_angle
_geom_angle_site_symmetry_1
_geom_angle_site_symmetry_3
_geom_angle_publ_flag
C11 Zr1 C1 0.00(15) 2_755 2_755 ?
C11 Zr1 C1 86.01(14) 2_755 . ?
C1 Zr1 C1 86.01(14) 2_755 . ?
C11 Zr1 C23 138.93(13) 2_755 . ?
C1 Zr1 C23 138.93(13) 2_755 . ?
C1 Zr1 C23 103.68(13) . . ?
C11 Zr1 C23 103.68(13) 2_755 2_755 ?
C1 Zr1 C23 103.68(13) 2_755 2_755 ?
C1 Zr1 C23 138.93(13) . 2_755 ?
C23 Zr1 C23 94.7(2) . 2_755 ?
C11 Zr1 C24 114.48(14) 2_755 . ?
C1 Zr1 C24 114.48(14) 2_755 . ?
C1 Zr1 C24 81.75(14) . . ?
C23 Zr1 C24 32.44(15) . . ?
C23 Zr1 C24 126.37(16) 2_755 . ?
C11 Zr1 C24 81.75(14) 2_755 2_755 ?
C1 Zr1 C24 81.75(14) 2_755 2_755 ?
C1 Zr1 C24 114.48(14) . 2_755 ?
C23 Zr1 C24 126.37(16) . 2_755 ?
C23 Zr1 C24 32.44(15) 2_755 2_755 ?
C24 Zr1 C24 158.6(2) . 2_755 ?
C11 Zr1 C22 118.32(13) 2_755 . ?
C1 Zr1 C22 118.32(13) 2_755 . ?
C1 Zr1 C22 134.12(13) . . ?
C23 Zr1 C22 32.41(14) . . ?
C23 Zr1 C22 76.13(15) 2_755 . ?
C24 Zr1 C22 53.32(14) . . ?
C24 Zr1 C22 107.51(15) 2_755 . ?
C11 Zr1 C22 134.12(13) 2_755 2_755 ?
C1 Zr1 C22 134.12(13) 2_755 2_755 ?
C1 Zr1 C22 118.32(13) . 2_755 ?
C23 Zr1 C22 76.13(15) . 2_755 ?
C23 Zr1 C22 32.41(14) 2_755 2_755 ?
C24 Zr1 C22 107.51(15) . 2_755 ?
C24 Zr1 C22 53.31(14) 2_755 2_755 ?
C22 Zr1 C22 73.7(2) . 2_755 ?
C11 Zr1 C25 95.35(13) 2_755 2_755 ?
C1 Zr1 C25 95.35(13) 2_755 2_755 ?
C1 Zr1 C25 87.11(13) . 2_755 ?
C23 Zr1 C25 124.54(15) . 2_755 ?
C23 Zr1 C25 52.65(15) 2_755 2_755 ?
C24 Zr1 C25 147.11(14) . 2_755 ?
C24 Zr1 C25 31.73(14) 2_755 2_755 ?
C22 Zr1 C25 124.56(14) . 2_755 ?
C22 Zr1 C25 52.11(14) 2_755 2_755 ?
C11 Zr1 C25 87.11(13) 2_755 . ?
C1 Zr1 C25 87.11(13) 2_755 . ?
C1 Zr1 C25 95.35(13) . . ?
C23 Zr1 C25 52.65(15) . . ?
C23 Zr1 C25 124.54(15) 2_755 . ?
C24 Zr1 C25 31.73(14) . . ?
C24 Zr1 C25 147.11(14) 2_755 . ?
C22 Zr1 C25 52.11(14) . . ?
C22 Zr1 C25 124.56(14) 2_755 . ?
C25 Zr1 C25 176.6(2) 2_755 . ?
C5 C1 C2 105.4(4) . . ?
C5 C1 Zr1 115.5(4) . . ?
C2 C1 Zr1 121.9(3) . . ?
C3 C2 C1 109.1(4) . . ?
C3 C2 H2 125.4 . . ?
C1 C2 H2 125.4 . . ?
C2 C3 C4 108.4(5) . . ?
C2 C3 H3 125.8 . . ?
C4 C3 H3 125.8 . . ?
C5 C4 C3 106.8(6) . . ?
C5 C4 H4 126.6 . . ?
C3 C4 H4 126.6 . . ?
C4 C5 C1 110.3(5) . . ?
C4 C5 H5 124.9 . . ?
C1 C5 H5 124.9 . . ?
C13 C12 H12 119.4 . . ?
C14 C13 C12 121.1(5) . . ?
C14 C13 H13 119.5 . . ?
C12 C13 H13 119.5 . . ?
C13 C14 C15 119.2(5) . . ?
C13 C14 H14 120.4 . . ?
C15 C14 H14 120.4 . . ?
C14 C15 C16 120.1(6) . . ?
C14 C15 H15 120.0 . . ?
C16 C15 H15 120.0 . . ?
C15 C16 H16 119.4 . . ?
C22 C21 C25 106.1(4) . . ?
C22 C21 C26 124.8(4) . . ?
C25 C21 C26 128.4(4) . . ?
C22 C21 Zr1 70.9(2) . . ?
C25 C21 Zr1 72.7(3) . . ?
C26 C21 Zr1 128.7(3) . . ?
C23 C22 C21 108.7(4) . . ?
C23 C22 Zr1 71.4(2) . . ?
C21 C22 Zr1 77.6(3) . . ?
C23 C22 H22 125.6 . . ?
C21 C22 H22 125.6 . . ?
Zr1 C22 H22 117.2 . . ?
C24 C23 C22 108.3(4) . . ?
C24 C23 Zr1 75.2(3) . . ?
C22 C23 Zr1 76.2(2) . . ?
C24 C23 H23 125.8 . . ?
C22 C23 H23 125.8 . . ?
Zr1 C23 H23 115.0 . . ?
C25 C24 C23 107.3(4) . . ?
C25 C24 Zr1 76.8(3) . . ?
C23 C24 Zr1 72.4(2) . . ?
C25 C24 H24 126.4 . . ?
C23 C24 H24 126.4 . . ?
Zr1 C24 H24 116.6 . . ?
C24 C25 C21 109.6(4) . . ?
C24 C25 Zr1 71.4(3) . . ?
C21 C25 Zr1 75.9(3) . . ?
C24 C25 H25 125.2 . . ?
C21 C25 H25 125.2 . . ?
Zr1 C25 H25 119.1 . . ?
C21 C26 C29 111.3(4) . . ?
C21 C26 C27 108.1(4) . . ?
C29 C26 C27 108.4(4) . . ?
C21 C26 C28 111.5(3) . . ?
C29 C26 C28 108.5(4) . . ?
C27 C26 C28 108.8(4) . . ?
C26 C27 H27A 109.5 . . ?
C26 C27 H27B 109.5 . . ?
H27A C27 H27B 109.5 . . ?
C26 C27 H27C 109.5 . . ?
H27A C27 H27C 109.5 . . ?
H27B C27 H27C 109.5 . . ?
C26 C28 H28A 109.5 . . ?
C26 C28 H28B 109.5 . . ?
H28A C28 H28B 109.5 . . ?
C26 C28 H28C 109.5 . . ?
H28A C28 H28C 109.5 . . ?
H28B C28 H28C 109.5 . . ?
C26 C29 H29A 109.5 . . ?
C26 C29 H29B 109.5 . . ?
H29A C29 H29B 109.5 . . ?
C26 C29 H29C 109.5 . . ?
H29A C29 H29C 109.5 . . ?
H29B C29 H29C 109.5 . . ?

loop_
_geom_bond_atom_site_label_1
_geom_bond_atom_site_label_2
_geom_bond_distance
_geom_bond_site_symmetry_2
_geom_bond_publ_flag
Zr1 C11 2.348(4) 2_755 ?
Zr1 C1 2.348(4) 2_755 ?
Zr1 C1 2.348(4) . ?
Zr1 C23 2.503(4) . ?
Zr1 C23 2.503(4) 2_755 ?
Zr1 C24 2.540(4) . ?
Zr1 C24 2.540(4) 2_755 ?
Zr1 C22 2.565(4) . ?
Zr1 C22 2.565(4) 2_755 ?
Zr1 C25 2.609(5) 2_755 ?
Zr1 C25 2.609(5) . ?
C1 C5 1.416(5) . ?
C1 C2 1.420(5) . ?
C2 C3 1.405(5) . ?
C2 H2 0.9500 . ?
C3 C4 1.407(5) . ?
C3 H3 0.9500 . ?
C4 C5 1.404(5) . ?
C4 H4 0.9500 . ?
C5 H5 0.9500 . ?
C12 C13 1.399(5) . ?
C12 H12 0.9500 . ?
C13 C14 1.390(5) . ?
C13 H13 0.9500 . ?
C14 C15 1.402(5) . ?
C14 H14 0.9500 . ?
C15 C16 1.408(5) . ?
C15 H15 0.9500 . ?
C16 H16 0.9500 . ?
C21 C22 1.419(6) . ?
C21 C25 1.425(6) . ?
C21 C26 1.532(6) . ?
C22 C23 1.416(6) . ?
C22 H22 0.9500 . ?
C23 C24 1.409(7) . ?
C23 H23 0.9500 . ?
C24 C25 1.409(7) . ?
C24 H24 0.9500 . ?
C25 H25 0.9500 . ?
C26 C29 1.537(6) . ?
C26 C27 1.542(7) . ?
C26 C28 1.543(6) . ?
C27 H27A 0.9800 . ?
C27 H27B 0.9800 . ?
C27 H27C 0.9800 . ?
C28 H28A 0.9800 . ?
C28 H28B 0.9800 . ?
C28 H28C 0.9800 . ?
C29 H29A 0.9800 . ?
C29 H29B 0.9800 . ?
C29 H29C 0.9800 . ?

loop_
_geom_torsion_atom_site_label_1
_geom_torsion_atom_site_label_2
_geom_torsion_atom_site_label_3
_geom_torsion_atom_site_label_4
_geom_torsion
_geom_torsion_site_symmetry_1
_geom_torsion_site_symmetry_2
_geom_torsion_site_symmetry_3
_geom_torsion_site_symmetry_4
_geom_torsion_publ_flag
C11 Zr1 C1 C5 -66.1(2) 2_755 . . . ?
C1 Zr1 C1 C5 -66.1(2) 2_755 . . . ?
C23 Zr1 C1 C5 73.4(3) . . . . ?
C23 Zr1 C1 C5 -172.4(3) 2_755 . . . ?
C24 Zr1 C1 C5 49.4(3) . . . . ?
C24 Zr1 C1 C5 -145.2(3) 2_755 . . . ?
C22 Zr1 C1 C5 60.4(3) . . . . ?
C22 Zr1 C1 C5 154.9(3) 2_755 . . . ?
C25 Zr1 C1 C5 -161.7(3) 2_755 . . . ?
C25 Zr1 C1 C5 20.6(3) . . . . ?
C11 Zr1 C1 C2 63.9(2) 2_755 . . . ?
C1 Zr1 C1 C2 63.9(2) 2_755 . . . ?
C23 Zr1 C1 C2 -156.6(3) . . . . ?
C23 Zr1 C1 C2 -42.4(3) 2_755 . . . ?
C24 Zr1 C1 C2 179.4(3) . . . . ?
C24 Zr1 C1 C2 -15.2(3) 2_755 . . . ?
C22 Zr1 C1 C2 -169.6(3) . . . . ?
C22 Zr1 C1 C2 -75.1(3) 2_755 . . . ?
C25 Zr1 C1 C2 -31.7(3) 2_755 . . . ?
C25 Zr1 C1 C2 150.6(3) . . . . ?
C5 C1 C2 C3 0.8(2) . . . . ?
Zr1 C1 C2 C3 -133.4(3) . . . . ?
C1 C2 C3 C4 0.1(2) . . . . ?
C2 C3 C4 C5 -1.0(4) . . . . ?
C3 C4 C5 C1 1.5(5) . . . . ?
C2 C1 C5 C4 -1.4(4) . . . . ?
Zr1 C1 C5 C4 136.1(4) . . . . ?
C12 C13 C14 C15 -1.8(5) . . . . ?
C13 C14 C15 C16 0.7(7) . . . . ?
C11 Zr1 C21 C22 -159.4(2) 2_755 . . . ?
C1 Zr1 C21 C22 -159.4(2) 2_755 . . . ?
C1 Zr1 C21 C22 116.4(2) . . . . ?
C23 Zr1 C21 C22 37.5(2) . . . . ?
C23 Zr1 C21 C22 -55.7(3) 2_755 . . . ?
C24 Zr1 C21 C22 78.5(3) . . . . ?
C24 Zr1 C21 C22 -79.1(3) 2_755 . . . ?
C22 Zr1 C21 C22 -24.2(3) 2_755 . . . ?
C25 Zr1 C21 C22 -61.2(3) 2_755 . . . ?
C25 Zr1 C21 C22 114.6(4) . . . . ?
C11 Zr1 C21 C25 86.1(3) 2_755 . . . ?
C1 Zr1 C21 C25 86.1(3) 2_755 . . . ?
C1 Zr1 C21 C25 1.8(3) . . . . ?
C23 Zr1 C21 C25 -77.1(3) . . . . ?
C23 Zr1 C21 C25 -170.3(3) 2_755 . . . ?
C24 Zr1 C21 C25 -36.1(3) . . . . ?
C24 Zr1 C21 C25 166.3(3) 2_755 . . . ?
C22 Zr1 C21 C25 -114.6(4) . . . . ?
C22 Zr1 C21 C25 -138.7(3) 2_755 . . . ?
C25 Zr1 C21 C25 -175.8(3) 2_755 . . . ?
C11 Zr1 C21 C26 -39.7(4) 2_755 . . . ?
C1 Zr1 C21 C26 -39.7(4) 2_755 . . . ?
C1 Zr1 C21 C26 -123.9(3) . . . . ?
C23 Zr1 C21 C26 157.2(4) . . . . ?
C23 Zr1 C21 C26 64.0(4) 2_755 . . . ?
C24 Zr1 C21 C26 -161.8(4) . . . . ?
C24 Zr1 C21 C26 40.5(4) 2_755 . . . ?
C22 Zr1 C21 C26 119.7(5) . . . . ?
C22 Zr1 C21 C26 95.5(4) 2_755 . . . ?
C25 Zr1 C21 C26 58.5(5) 2_755 . . . ?
C25 Zr1 C21 C26 -125.7(5) . . . . ?
C25 C21 C22 C23 -0.6(5) . . . . ?
C26 C21 C22 C23 170.4(4) . . . . ?
Zr1 C21 C22 C23 -65.2(3) . . . . ?
C25 C21 C22 Zr1 64.6(3) . . . . ?
C26 C21 C22 Zr1 -124.4(4) . . . . ?
C11 Zr1 C22 C23 138.5(2) 2_755 . . . ?
C1 Zr1 C22 C23 138.5(2) 2_755 . . . ?
C1 Zr1 C22 C23 24.1(3) . . . . ?
C23 Zr1 C22 C23 -123.2(3) 2_755 . . . ?
C24 Zr1 C22 C23 37.8(3) . . . . ?
C24 Zr1 C22 C23 -131.6(3) 2_755 . . . ?
C22 Zr1 C22 C23 -89.7(3) 2_755 . . . ?
C25 Zr1 C22 C23 -101.5(3) 2_755 . . . ?
C25 Zr1 C22 C23 78.0(3) . . . . ?
C11 Zr1 C22 C21 23.6(3) 2_755 . . . ?
C1 Zr1 C22 C21 23.6(3) 2_755 . . . ?
C1 Zr1 C22 C21 -90.8(3) . . . . ?
C23 Zr1 C22 C21 -114.9(4) . . . . ?
C23 Zr1 C22 C21 121.9(3) 2_755 . . . ?
C24 Zr1 C22 C21 -77.1(3) . . . . ?
C24 Zr1 C22 C21 113.6(2) 2_755 . . . ?
C22 Zr1 C22 C21 155.4(3) 2_755 . . . ?
C25 Zr1 C22 C21 143.6(2) 2_755 . . . ?
C25 Zr1 C22 C21 -36.9(2) . . . . ?
C21 C22 C23 C24 0.3(5) . . . . ?
Zr1 C22 C23 C24 -69.0(3) . . . . ?
C21 C22 C23 Zr1 69.3(3) . . . . ?
C11 Zr1 C23 C24 51.0(3) 2_755 . . . ?
C1 Zr1 C23 C24 51.0(3) 2_755 . . . ?
C1 Zr1 C23 C24 -48.8(3) . . . . ?
C23 Zr1 C23 C24 168.2(3) 2_755 . . . ?
C24 Zr1 C23 C24 176.02(12) 2_755 . . . ?
C22 Zr1 C23 C24 113.6(4) . . . . ?
C22 Zr1 C23 C24 -165.1(3) 2_755 . . . ?
C25 Zr1 C23 C24 -144.8(3) 2_755 . . . ?
C25 Zr1 C23 C24 37.4(3) . . . . ?
C11 Zr1 C23 C22 -62.6(3) 2_755 . . . ?
C1 Zr1 C23 C22 -62.6(3) 2_755 . . . ?
C1 Zr1 C23 C22 -162.4(2) . . . . ?
C23 Zr1 C23 C22 54.6(2) 2_755 . . . ?
C24 Zr1 C23 C22 -113.6(4) . . . . ?
C24 Zr1 C23 C22 62.4(3) 2_755 . . . ?
C22 Zr1 C23 C22 81.3(3) 2_755 . . . ?
C25 Zr1 C23 C22 101.6(3) 2_755 . . . ?
C25 Zr1 C23 C22 -76.1(3) . . . . ?
C22 C23 C24 C25 0.1(5) . . . . ?
Zr1 C23 C24 C25 -69.6(3) . . . . ?
C22 C23 C24 Zr1 69.6(3) . . . . ?
C11 Zr1 C24 C25 -32.7(3) 2_755 . . . ?
C1 Zr1 C24 C25 -32.7(3) 2_755 . . . ?
C1 Zr1 C24 C25 -114.4(3) . . . . ?
C23 Zr1 C24 C25 113.2(4) . . . . ?
C23 Zr1 C24 C25 98.5(3) 2_755 . . . ?
C24 Zr1 C24 C25 104.4(3) 2_755 . . . ?
C22 Zr1 C24 C25 75.4(3) . . . . ?
C22 Zr1 C24 C25 128.4(3) 2_755 . . . ?
C25 Zr1 C24 C25 174.1(4) 2_755 . . . ?
C11 Zr1 C24 C23 -145.9(2) 2_755 . . . ?
C1 Zr1 C24 C23 -145.9(2) 2_755 . . . ?
C1 Zr1 C24 C23 132.4(3) . . . . ?
C23 Zr1 C24 C23 -14.7(4) 2_755 . . . ?
C24 Zr1 C24 C23 -8.8(2) 2_755 . . . ?
C22 Zr1 C24 C23 -37.8(3) . . . . ?
C22 Zr1 C24 C23 15.2(3) 2_755 . . . ?
C25 Zr1 C24 C23 60.9(4) 2_755 . . . ?
C25 Zr1 C24 C23 -113.2(4) . . . . ?
C23 C24 C25 C21 -0.4(5) . . . . ?
Zr1 C24 C25 C21 -66.9(3) . . . . ?
C23 C24 C25 Zr1 66.5(3) . . . . ?
C22 C21 C25 C24 0.6(5) . . . . ?
C26 C21 C25 C24 -169.9(4) . . . . ?
Zr1 C21 C25 C24 64.1(3) . . . . ?
C22 C21 C25 Zr1 -63.4(3) . . . . ?
C26 C21 C25 Zr1 126.1(4) . . . . ?
C11 Zr1 C25 C24 150.5(3) 2_755 . . . ?
C1 Zr1 C25 C24 150.5(3) 2_755 . . . ?
C1 Zr1 C25 C24 64.8(3) . . . . ?
C23 Zr1 C25 C24 -38.3(3) . . . . ?
C23 Zr1 C25 C24 -104.8(3) 2_755 . . . ?
C24 Zr1 C25 C24 -139.5(4) 2_755 . . . ?
C22 Zr1 C25 C24 -79.6(3) . . . . ?
C22 Zr1 C25 C24 -65.2(3) 2_755 . . . ?
C11 Zr1 C25 C21 -92.8(3) 2_755 . . . ?
C1 Zr1 C25 C21 -92.8(3) 2_755 . . . ?
C1 Zr1 C25 C21 -178.5(2) . . . . ?
C23 Zr1 C25 C21 78.3(3) . . . . ?
C23 Zr1 C25 C21 11.8(3) 2_755 . . . ?
C24 Zr1 C25 C21 116.6(4) . . . . ?
C24 Zr1 C25 C21 -22.9(4) 2_755 . . . ?
C22 Zr1 C25 C21 37.1(2) . . . . ?
C22 Zr1 C25 C21 51.4(3) 2_755 . . . ?
C22 C21 C26 C29 -168.7(4) . . . . ?
C25 C21 C26 C29 0.2(6) . . . . ?
Zr1 C21 C26 C29 98.7(4) . . . . ?
C22 C21 C26 C27 -49.6(5) . . . . ?
C25 C21 C26 C27 119.2(5) . . . . ?
Zr1 C21 C26 C27 -142.2(3) . . . . ?
C22 C21 C26 C28 70.0(5) . . . . ?
C25 C21 C26 C28 -121.1(5) . . . . ?
Zr1 C21 C26 C28 -22.6(5) . . . . ?
